data_2023480
loop_
_publ_author_name
'Shaposhnyk, Anna M.'
'Rudiuk, Vitalii V.'
'Baumer, Vyacheslav N.'

_publ_section_title
;
 Crystal structure and Hirshfeld surface analysis of ketorolac
 tromethamine.
;
_journal_coeditor_code EX2090
_journal_issue 'Pt 5'
_journal_name_full 'Acta crystallographica. Section E, Crystallographic communications'
_journal_page_first 433
_journal_page_last 437
_journal_paper_doi 10.1107/S2056989025003226
_journal_volume 81
_journal_year 2025
_chemical_formula_iupac 'C15 H12 N O3 +, C4 H12 N O3 -'
_chemical_formula_moiety 'C15 H12 N O3 +, C4 H12 N O3 -'
_chemical_formula_sum 'C19 H24 N2 O6'
_chemical_formula_weight 376.40
_chemical_name_common
;
Ketorolac tromethamine
;
_chemical_name_systematic
;
1,3-Dihydroxy-2-(hydroxymethyl)propan-2-aminium
5-benzoyl-2,3-dihydro-1<i>H</i>-pyrrolizine-1-carboxylate
;
_space_group_crystal_system monoclinic
_space_group_IT_number 15
_space_group_name_Hall '-I 2ya'
_space_group_name_H-M_alt 'I 1 2/a 1'
_atom_sites_solution_hydrogens geom
_audit_creation_method
;
Olex2 1.5
(compiled 2024.02.16 svn.r378c4104 for OlexSys, GUI svn.r6928)
;
_cell_angle_alpha 90
_cell_angle_beta 96.389(6)
_cell_angle_gamma 90
_cell_formula_units_Z 8
_cell_length_a 20.3154(13)
_cell_length_b 6.6466(4)
_cell_length_c 28.0770(15)
_cell_measurement_reflns_used 2134
_cell_measurement_temperature 293(2)
_cell_measurement_theta_max 22.6880
_cell_measurement_theta_min 3.3670
_cell_volume 3767.6(4)
_computing_cell_refinement
;
CrysAlis PRO (Rigaku OD, 2018)
;
_computing_data_collection
;
CrysAlis PRO (Rigaku OD, 2018)
;
_computing_data_reduction
;
CrysAlis PRO (Rigaku OD, 2018)
;
_computing_molecular_graphics
;
OLEX2 (Dolomanov <i>et al.</i>,  2009)
;
_computing_publication_material
;
OLEX2 (Dolomanov <i>et al.</i>,  2009)
;
_computing_structure_refinement
;
SHELXL2018 (Sheldrick, 2015)
;
_computing_structure_solution
;
SHELXS97 (Sheldrick, 2008)
;
_diffrn_ambient_temperature 293.15
_diffrn_detector_area_resol_mean 16.1827
_diffrn_measured_fraction_theta_full 0.999
_diffrn_measured_fraction_theta_max 0.999
_diffrn_measurement_device 'four-circle diffractometer'
_diffrn_measurement_device_type 'Rigaku Xcalibur Sapphire3'
_diffrn_measurement_method '\w scans'
_diffrn_radiation_type MoK\a
_diffrn_radiation_wavelength 0.71073
_diffrn_reflns_av_R_equivalents 0.0847
_diffrn_reflns_av_unetI/netI 0.0592
_diffrn_reflns_limit_h_max 25
_diffrn_reflns_limit_h_min -23
_diffrn_reflns_limit_k_max 8
_diffrn_reflns_limit_k_min -8
_diffrn_reflns_limit_l_max 33
_diffrn_reflns_limit_l_min -34
_diffrn_reflns_number 14262
_diffrn_reflns_theta_full 25.242
_diffrn_reflns_theta_max 26.084
_diffrn_reflns_theta_min 3.151
_exptl_absorpt_coefficient_mu 0.099
_exptl_absorpt_correction_T_max 1.00000
_exptl_absorpt_correction_T_min 0.58393
_exptl_absorpt_correction_type multi-scan
_exptl_absorpt_process_details
;
(CrysAlis PRO; Rigaku OD, 2018)
;
_exptl_crystal_colour colourless
_exptl_crystal_density_diffrn 1.327
_exptl_crystal_density_method 'not measured'
_exptl_crystal_description prism
_exptl_crystal_F_000 1600
_exptl_crystal_size_max 0.56
_exptl_crystal_size_mid 0.22
_exptl_crystal_size_min 0.07
_refine_diff_density_max 0.163
_refine_diff_density_min -0.187
_refine_ls_extinction_method none
_refine_ls_goodness_of_fit_ref 1.044
_refine_ls_hydrogen_treatment mixed
_refine_ls_matrix_type full
_refine_ls_number_parameters 249
_refine_ls_number_reflns 3734
_refine_ls_number_restraints 0
_refine_ls_restrained_S_all 1.044
_refine_ls_R_factor_all 0.0904
_refine_ls_R_factor_gt 0.0566
_refine_ls_shift/su_max 0.000
_refine_ls_shift/su_mean 0.000
_refine_ls_structure_factor_coef Fsqd
_refine_ls_weighting_details 'w=1/[\s^2^(Fo^2^)+(0.0717P)^2^+0.7854P] where P=(Fo^2^+2Fc^2^)/3'
_refine_ls_weighting_scheme calc
_refine_ls_wR_factor_gt 0.1430
_refine_ls_wR_factor_ref 0.1787
_reflns_number_gt 2314
_reflns_number_total 3734
_reflns_threshold_expression 'I > 2\s(I)'
_cod_data_source_file ex2090.cif
_cod_data_source_block I
_cod_depositor_comments 'Adding full bibliography for 2023480.cif.'
_cod_database_code 2023480
_shelx_space_group_comment
;
The symmetry employed for this shelxl refinement is uniquely defined
by the following loop, which should always be used as a source of
symmetry information in preference to the above space-group names.
They are only intended as comments.
;
_shelx_estimated_absorpt_t_min 0.946
_shelx_estimated_absorpt_t_max 0.993

loop_
_space_group_symop_operation_xyz
'x, y, z'
'-x+1/2, y, -z'
'x+1/2, y+1/2, z+1/2'
'-x+1, y+1/2, -z+1/2'
'-x, -y, -z'
'x-1/2, -y, z'
'-x+1/2, -y+1/2, -z+1/2'
'x, -y+1/2, z+1/2'

loop_
_atom_site_type_symbol
_atom_site_label
_atom_site_fract_x
_atom_site_fract_y
_atom_site_fract_z
_atom_site_U_iso_or_equiv
_atom_site_adp_type
_atom_site_calc_flag
_atom_site_occupancy
_atom_site_disorder_assembly
_atom_site_disorder_group
O O1 0.48593(10) 0.3303(3) 0.44078(6) 0.0655(5) Uani d 1 . .
O O2 0.46522(9) 0.0085(3) 0.42405(6) 0.0637(5) Uani d 1 . .
O O3 0.35641(11) 0.1436(3) 0.20682(6) 0.0760(6) Uani d 1 . .
O O4 0.40104(11) 0.3531(3) 0.61861(7) 0.0787(6) Uani d 1 . .
H H4 0.384403 0.347567 0.643885 0.118 Uiso calc 1 . .
O O5 0.35501(13) 0.5730(3) 0.48159(7) 0.0869(7) Uani d 1 . .
H H5 0.364973 0.692435 0.483945 0.130 Uiso calc 1 . .
O O6 0.39150(10) -0.0296(3) 0.49643(7) 0.0668(5) Uani d 1 . .
H H6A 0.415208 -0.019853 0.474738 0.100 Uiso calc 1 . .
N N1 0.45003(10) 0.3145(3) 0.53307(6) 0.0518(5) Uani d 1 . .
H H1A 0.457862 0.325858 0.502620 0.062 Uiso calc 1 . .
H H1B 0.470895 0.206582 0.546029 0.062 Uiso calc 1 . .
H H1C 0.464673 0.423879 0.549180 0.062 Uiso calc 1 . .
N N4 0.42765(10) 0.2619(3) 0.29261(6) 0.0528(5) Uani d 1 . .
C C1 0.50058(13) 0.2230(4) 0.36263(8) 0.0555(6) Uani d 1 . .
H H1 0.542985 0.294588 0.364741 0.085(3) Uiso calc 1 . .
C C2 0.50442(16) 0.0358(4) 0.33042(9) 0.0688(8) Uani d 1 . .
H H2A 0.549840 0.012643 0.324234 0.085(3) Uiso calc 1 . .
H H2B 0.488949 -0.082141 0.346188 0.085(3) Uiso calc 1 . .
C C3 0.46117(17) 0.0740(4) 0.28378(10) 0.0738(8) Uani d 1 . .
H H3A 0.487734 0.087891 0.257319 0.085(3) Uiso calc 1 . .
H H3B 0.429569 -0.034252 0.276724 0.085(3) Uiso calc 1 . .
C C4 0.48286(13) 0.1827(4) 0.41333(9) 0.0535(6) Uani d 1 . .
C C5 0.38028(13) 0.3803(4) 0.26721(8) 0.0523(6) Uani d 1 . .
C C6 0.37220(14) 0.5445(4) 0.29638(9) 0.0602(7) Uani d 1 . .
H H6 0.343025 0.650623 0.288933 0.072 Uiso calc 1 . .
C C7 0.41437(15) 0.5256(4) 0.33830(9) 0.0639(7) Uani d 1 . .
H H7 0.418692 0.615070 0.363935 0.077 Uiso calc 1 . .
C C7A 0.44886(13) 0.3480(4) 0.33472(8) 0.0533(6) Uani d 1 . .
C C8 0.34637(14) 0.3153(4) 0.22233(8) 0.0562(6) Uani d 1 . .
C C9 0.30014(13) 0.4507(4) 0.19276(8) 0.0545(6) Uani d 1 . .
C C10 0.31445(15) 0.6490(4) 0.18368(9) 0.0645(7) Uani d 1 . .
H H10 0.351325 0.709561 0.200381 0.077 Uiso calc 1 . .
C C11 0.27477(18) 0.7578(5) 0.15022(10) 0.0821(9) Uani d 1 . .
H H11 0.285832 0.889880 0.143567 0.099 Uiso calc 1 . .
C C12 0.21897(18) 0.6728(6) 0.12661(11) 0.0872(10) Uani d 1 . .
H H12 0.192488 0.746515 0.103745 0.105 Uiso calc 1 . .
C C13 0.20222(16) 0.4788(7) 0.13672(11) 0.0866(10) Uani d 1 . .
H H13 0.163240 0.423167 0.121828 0.104 Uiso calc 1 . .
C C14 0.24326(15) 0.3657(5) 0.16906(10) 0.0714(8) Uani d 1 . .
H H14 0.232702 0.232434 0.174914 0.086 Uiso calc 1 . .
C C15 0.37749(13) 0.2929(4) 0.53536(8) 0.0551(6) Uani d 1 . .
C C16 0.36743(15) 0.2196(4) 0.58508(9) 0.0663(7) Uani d 1 . .
H H16A 0.320578 0.217037 0.588954 0.085(3) Uiso calc 1 . .
H H16B 0.384926 0.084518 0.589999 0.085(3) Uiso calc 1 . .
C C17 0.34462(15) 0.4973(4) 0.52700(9) 0.0673(7) Uani d 1 . .
H H17A 0.297458 0.484927 0.529118 0.085(3) Uiso calc 1 . .
H H17B 0.362784 0.590435 0.551643 0.085(3) Uiso calc 1 . .
C C18 0.35096(14) 0.1436(4) 0.49694(10) 0.0646(7) Uani d 1 . .
H H18A 0.306589 0.103162 0.502539 0.085(3) Uiso calc 1 . .
H H18B 0.348183 0.208564 0.465850 0.085(3) Uiso calc 1 . .

loop_
_atom_site_aniso_label
_atom_site_aniso_U_11
_atom_site_aniso_U_22
_atom_site_aniso_U_33
_atom_site_aniso_U_12
_atom_site_aniso_U_13
_atom_site_aniso_U_23
O1 0.0780(14) 0.0680(12) 0.0499(10) -0.0143(10) 0.0042(9) -0.0046(9)
O2 0.0646(13) 0.0603(11) 0.0655(11) -0.0026(9) 0.0045(9) 0.0066(8)
O3 0.1105(18) 0.0615(12) 0.0521(10) 0.0029(11) -0.0087(10) -0.0072(9)
O4 0.0914(16) 0.0912(14) 0.0542(11) -0.0137(12) 0.0111(11) -0.0006(10)
O5 0.128(2) 0.0646(12) 0.0634(12) 0.0050(13) -0.0105(12) 0.0097(9)
O6 0.0719(14) 0.0568(11) 0.0715(12) -0.0045(9) 0.0081(10) -0.0008(9)
N1 0.0542(14) 0.0564(12) 0.0435(10) -0.0057(9) -0.0004(9) 0.0008(8)
N4 0.0605(14) 0.0546(12) 0.0425(11) -0.0005(10) 0.0014(9) -0.0023(9)
C1 0.0518(16) 0.0641(15) 0.0495(13) -0.0002(12) 0.0014(11) 0.0004(11)
C2 0.077(2) 0.0726(18) 0.0556(15) 0.0166(15) 0.0014(14) -0.0042(13)
C3 0.093(2) 0.0651(17) 0.0601(16) 0.0177(16) -0.0038(15) -0.0089(13)
C4 0.0460(15) 0.0620(16) 0.0500(13) 0.0002(11) -0.0059(10) 0.0021(12)
C5 0.0540(16) 0.0590(14) 0.0425(12) -0.0018(12) -0.0003(11) 0.0009(11)
C6 0.0700(18) 0.0572(15) 0.0514(14) 0.0053(13) -0.0021(12) -0.0032(11)
C7 0.078(2) 0.0625(16) 0.0483(13) 0.0064(14) -0.0069(13) -0.0095(12)
C7A 0.0583(16) 0.0537(14) 0.0465(13) -0.0026(11) 0.0002(11) -0.0022(10)
C8 0.0624(17) 0.0608(15) 0.0450(13) -0.0079(12) 0.0043(11) 0.0004(11)
C9 0.0526(16) 0.0680(16) 0.0421(12) -0.0010(12) 0.0020(11) -0.0045(11)
C10 0.0650(19) 0.0667(17) 0.0588(15) -0.0027(13) -0.0068(13) -0.0028(12)
C11 0.096(3) 0.077(2) 0.0690(18) 0.0207(18) -0.0128(18) 0.0017(15)
C12 0.077(2) 0.116(3) 0.0642(19) 0.033(2) -0.0136(16) -0.0076(18)
C13 0.0513(19) 0.139(3) 0.0670(19) 0.003(2) -0.0064(14) -0.022(2)
C14 0.0592(18) 0.095(2) 0.0592(16) -0.0165(16) 0.0048(14) -0.0107(14)
C15 0.0510(16) 0.0599(15) 0.0525(14) -0.0032(12) -0.0029(11) 0.0013(11)
C16 0.0646(19) 0.0730(18) 0.0619(16) -0.0060(14) 0.0102(14) 0.0032(13)
C17 0.0662(19) 0.0673(17) 0.0658(17) 0.0085(14) -0.0042(14) 0.0018(13)
C18 0.0521(17) 0.0678(17) 0.0708(17) -0.0031(13) -0.0068(13) -0.0043(13)

loop_
_atom_type_symbol
_atom_type_description
_atom_type_scat_dispersion_real
_atom_type_scat_dispersion_imag
_atom_type_scat_source
C C 0.0033 0.0016 'International Tables Vol C Tables 4.2.6.8 and 6.1.1.4'
H H 0.0000 0.0000 'International Tables Vol C Tables 4.2.6.8 and 6.1.1.4'
N N 0.0061 0.0033 'International Tables Vol C Tables 4.2.6.8 and 6.1.1.4'
O O 0.0106 0.0060 'International Tables Vol C Tables 4.2.6.8 and 6.1.1.4'

loop_
_geom_angle_atom_site_label_1
_geom_angle_atom_site_label_2
_geom_angle_atom_site_label_3
_geom_angle_site_symmetry_1
_geom_angle_site_symmetry_3
_geom_angle
_geom_angle_publ_flag
C16 O4 H4 . . 109.5 ?
C17 O5 H5 . . 109.5 ?
C18 O6 H6A . . 109.5 ?
H1A N1 H1B . . 109.5 ?
H1A N1 H1C . . 109.5 ?
H1B N1 H1C . . 109.5 ?
C15 N1 H1A . . 109.5 ?
C15 N1 H1B . . 109.5 ?
C15 N1 H1C . . 109.5 ?
C5 N4 C3 . . 135.6(2) ?
C7A N4 C3 . . 113.9(2) ?
C7A N4 C5 . . 110.5(2) ?
C2 C1 H1 . . 109.0 ?
C4 C1 H1 . . 109.0 ?
C4 C1 C2 . . 115.8(2) ?
C7A C1 H1 . . 109.0 ?
C7A C1 C2 . . 102.7(2) ?
C7A C1 C4 . . 111.2(2) ?
C1 C2 H2A . . 110.1 ?
C1 C2 H2B . . 110.1 ?
H2A C2 H2B . . 108.4 ?
C3 C2 C1 . . 108.0(2) ?
C3 C2 H2A . . 110.1 ?
C3 C2 H2B . . 110.1 ?
N4 C3 C2 . . 103.5(2) ?
N4 C3 H3A . . 111.1 ?
N4 C3 H3B . . 111.1 ?
C2 C3 H3A . . 111.1 ?
C2 C3 H3B . . 111.1 ?
H3A C3 H3B . . 109.0 ?
O1 C4 O2 . . 125.0(2) ?
O1 C4 C1 . . 115.9(2) ?
O2 C4 C1 . . 119.1(2) ?
N4 C5 C6 . . 105.4(2) ?
N4 C5 C8 . . 121.5(2) ?
C6 C5 C8 . . 132.8(2) ?
C5 C6 H6 . . 125.4 ?
C7 C6 C5 . . 109.2(2) ?
C7 C6 H6 . . 125.4 ?
C6 C7 H7 . . 126.7 ?
C7A C7 C6 . . 106.7(2) ?
C7A C7 H7 . . 126.7 ?
N4 C7A C1 . . 111.3(2) ?
N4 C7A C7 . . 108.2(2) ?
C7 C7A C1 . . 140.4(2) ?
O3 C8 C5 . . 120.1(2) ?
O3 C8 C9 . . 118.5(2) ?
C5 C8 C9 . . 121.4(2) ?
C10 C9 C8 . . 123.3(2) ?
C10 C9 C14 . . 118.8(3) ?
C14 C9 C8 . . 117.5(3) ?
C9 C10 H10 . . 119.7 ?
C11 C10 C9 . . 120.6(3) ?
C11 C10 H10 . . 119.7 ?
C10 C11 H11 . . 119.9 ?
C12 C11 C10 . . 120.3(3) ?
C12 C11 H11 . . 119.9 ?
C11 C12 H12 . . 120.0 ?
C11 C12 C13 . . 119.9(3) ?
C13 C12 H12 . . 120.0 ?
C12 C13 H13 . . 120.0 ?
C12 C13 C14 . . 120.1(3) ?
C14 C13 H13 . . 120.0 ?
C9 C14 H14 . . 119.9 ?
C13 C14 C9 . . 120.1(3) ?
C13 C14 H14 . . 119.9 ?
N1 C15 C16 . . 107.9(2) ?
N1 C15 C17 . . 109.1(2) ?
N1 C15 C18 . . 107.9(2) ?
C16 C15 C17 . . 109.1(2) ?
C16 C15 C18 . . 111.8(2) ?
C18 C15 C17 . . 111.0(2) ?
O4 C16 C15 . . 107.9(2) ?
O4 C16 H16A . . 110.1 ?
O4 C16 H16B . . 110.1 ?
C15 C16 H16A . . 110.1 ?
C15 C16 H16B . . 110.1 ?
H16A C16 H16B . . 108.4 ?
O5 C17 C15 . . 110.6(2) ?
O5 C17 H17A . . 109.5 ?
O5 C17 H17B . . 109.5 ?
C15 C17 H17A . . 109.5 ?
C15 C17 H17B . . 109.5 ?
H17A C17 H17B . . 108.1 ?
O6 C18 C15 . . 112.2(2) ?
O6 C18 H18A . . 109.2 ?
O6 C18 H18B . . 109.2 ?
C15 C18 H18A . . 109.2 ?
C15 C18 H18B . . 109.2 ?
H18A C18 H18B . . 107.9 ?

loop_
_geom_bond_atom_site_label_1
_geom_bond_atom_site_label_2
_geom_bond_site_symmetry_2
_geom_bond_distance
_geom_bond_publ_flag
O1 C4 . 1.245(3) ?
O2 C4 . 1.258(3) ?
O3 C8 . 1.247(3) ?
O4 H4 . 0.8200 ?
O4 C16 . 1.413(3) ?
O5 H5 . 0.8200 ?
O5 C17 . 1.408(3) ?
O6 H6A . 0.8200 ?
O6 C18 . 1.416(3) ?
N1 H1A . 0.8900 ?
N1 H1B . 0.8900 ?
N1 H1C . 0.8900 ?
N1 C15 . 1.489(3) ?
N4 C3 . 1.457(3) ?
N4 C5 . 1.379(3) ?
N4 C7A . 1.341(3) ?
C1 H1 . 0.9800 ?
C1 C2 . 1.545(4) ?
C1 C4 . 1.530(3) ?
C1 C7A . 1.491(3) ?
C2 H2A . 0.9700 ?
C2 H2B . 0.9700 ?
C2 C3 . 1.515(4) ?
C3 H3A . 0.9700 ?
C3 H3B . 0.9700 ?
C5 C6 . 1.385(3) ?
C5 C8 . 1.434(3) ?
C6 H6 . 0.9300 ?
C6 C7 . 1.382(4) ?
C7 H7 . 0.9300 ?
C7 C7A . 1.382(4) ?
C8 C9 . 1.486(4) ?
C9 C10 . 1.379(4) ?
C9 C14 . 1.388(4) ?
C10 H10 . 0.9300 ?
C10 C11 . 1.374(4) ?
C11 H11 . 0.9300 ?
C11 C12 . 1.370(5) ?
C12 H12 . 0.9300 ?
C12 C13 . 1.371(5) ?
C13 H13 . 0.9300 ?
C13 C14 . 1.385(4) ?
C14 H14 . 0.9300 ?
C15 C16 . 1.514(3) ?
C15 C17 . 1.521(4) ?
C15 C18 . 1.520(3) ?
C16 H16A . 0.9700 ?
C16 H16B . 0.9700 ?
C17 H17A . 0.9700 ?
C17 H17B . 0.9700 ?
C18 H18A . 0.9700 ?
C18 H18B . 0.9700 ?

loop_
_geom_hbond_atom_site_label_D
_geom_hbond_atom_site_label_H
_geom_hbond_atom_site_label_A
_geom_hbond_site_symmetry_A
_geom_hbond_distance_DH
_geom_hbond_distance_HA
_geom_hbond_distance_DA
_geom_hbond_angle_DHA
_geom_hbond_publ_flag
O4 H4 O3 8 0.82 1.92 2.731(3) 171.7 yes
O5 H5 O6 1_565 0.82 1.95 2.762(3) 174.1 yes
O6 H6A O2 . 0.82 1.85 2.667(2) 177.2 yes
N1 H1A O1 . 0.89 1.89 2.771(2) 171.8 yes
N1 H1B O2 5_656 0.89 2.05 2.926(3) 169.1 yes
N1 H1C O1 5_666 0.89 1.92 2.756(3) 155.3 yes

loop_
_geom_torsion_atom_site_label_1
_geom_torsion_atom_site_label_2
_geom_torsion_atom_site_label_3
_geom_torsion_atom_site_label_4
_geom_torsion_site_symmetry_1
_geom_torsion_site_symmetry_2
_geom_torsion_site_symmetry_3
_geom_torsion_site_symmetry_4
_geom_torsion
_geom_torsion_publ_flag
O3 C8 C9 C10 . . . . -133.1(3) ?
O3 C8 C9 C14 . . . . 39.5(3) ?
N1 C15 C16 O4 . . . . 53.9(3) ?
N1 C15 C17 O5 . . . . 60.4(3) ?
N1 C15 C18 O6 . . . . 45.6(3) ?
N4 C5 C6 C7 . . . . 0.5(3) ?
N4 C5 C8 O3 . . . . 4.4(4) ?
N4 C5 C8 C9 . . . . -174.0(2) ?
C1 C2 C3 N4 . . . . -7.5(3) ?
C2 C1 C4 O1 . . . . 173.4(2) ?
C2 C1 C4 O2 . . . . -8.1(3) ?
C2 C1 C7A N4 . . . . -3.0(3) ?
C2 C1 C7A C7 . . . . 176.0(3) ?
C3 N4 C5 C6 . . . . -178.0(3) ?
C3 N4 C5 C8 . . . . 7.4(4) ?
C3 N4 C7A C1 . . . . -1.9(3) ?
C3 N4 C7A C7 . . . . 178.8(2) ?
C4 C1 C2 C3 . . . . 127.8(3) ?
C4 C1 C7A N4 . . . . -127.5(2) ?
C4 C1 C7A C7 . . . . 51.5(4) ?
C5 N4 C3 C2 . . . . -177.2(3) ?
C5 N4 C7A C1 . . . . -179.5(2) ?
C5 N4 C7A C7 . . . . 1.2(3) ?
C5 C6 C7 C7A . . . . 0.2(3) ?
C5 C8 C9 C10 . . . . 45.3(4) ?
C5 C8 C9 C14 . . . . -142.0(2) ?
C6 C5 C8 O3 . . . . -168.6(3) ?
C6 C5 C8 C9 . . . . 13.0(4) ?
C6 C7 C7A N4 . . . . -0.8(3) ?
C6 C7 C7A C1 . . . . -179.8(3) ?
C7A N4 C3 C2 . . . . 5.9(3) ?
C7A N4 C5 C6 . . . . -1.0(3) ?
C7A N4 C5 C8 . . . . -175.7(2) ?
C7A C1 C2 C3 . . . . 6.5(3) ?
C7A C1 C4 O1 . . . . -69.9(3) ?
C7A C1 C4 O2 . . . . 108.6(3) ?
C8 C5 C6 C7 . . . . 174.3(3) ?
C8 C9 C10 C11 . . . . 169.7(3) ?
C8 C9 C14 C13 . . . . -172.6(2) ?
C9 C10 C11 C12 . . . . 2.4(5) ?
C10 C9 C14 C13 . . . . 0.4(4) ?
C10 C11 C12 C13 . . . . 0.7(5) ?
C11 C12 C13 C14 . . . . -3.1(5) ?
C12 C13 C14 C9 . . . . 2.5(4) ?
C14 C9 C10 C11 . . . . -2.9(4) ?
C16 C15 C17 O5 . . . . 178.0(2) ?
C16 C15 C18 O6 . . . . -72.9(3) ?
C17 C15 C16 O4 . . . . -64.5(3) ?
C17 C15 C18 O6 . . . . 165.0(2) ?
C18 C15 C16 O4 . . . . 172.3(2) ?
C18 C15 C17 O5 . . . . -58.4(3) ?
